data_4306317
loop_
_publ_author_name
'Stefano Stagni'
'Silvia Colella'
'Antonio Palazzi'
'Giovanni Valenti'
'Stefano Zacchini'
'Francesco Paolucci'
'Massimo Marcaccio'
'Rodrigo Q. Albuquerque'
'Luisa De Cola'

_publ_contact_author_address
;Dipartimento di Chimica Fisica e Inorganica
Viale Risorgimento 4
40136 
Bologna
Italy
;
_publ_contact_author_email stefano.stagni@unibo.it
_publ_contact_author_fax '+39 0512093690'
_publ_contact_author_name 'Stefano Stagni'
_publ_contact_author_phone '+39 0516446496'
_publ_section_title
;
Essential Role of the Ancillary Ligand in the Color Tuning of Iridium
Tetrazolate Complexes
;
_journal_name_full 'Inorganic Chemistry'
_journal_page_first 10509
_journal_page_last 10521
_journal_paper_doi 10.1021/ic801157k
_journal_volume 47
_journal_year 2008
_chemical_formula_sum 'C30 H25 Cl2 F6 Ir N7 P'
_chemical_formula_weight 891.64
_chemical_name_systematic
; 
 ? 
;
_space_group_IT_number 14
_symmetry_cell_setting monoclinic
_symmetry_space_group_name_Hall '-P 2ybc'
_symmetry_space_group_name_H-M 'P 1 21/c 1'
_atom_sites_solution_hydrogens geom
_atom_sites_solution_primary direct
_atom_sites_solution_secondary difmap
_audit_creation_method SHELXL-97
_cell_angle_alpha 90.00
_cell_angle_beta 111.0650(10)
_cell_angle_gamma 90.00
_cell_formula_units_Z 4
_cell_length_a 15.1265(9)
_cell_length_b 13.3577(8)
_cell_length_c 17.5960(10)
_cell_measurement_temperature 293(2)
_cell_volume 3317.8(3)
_computing_structure_refinement 'SHELXL-97 (Sheldrick, 1997)'
_computing_structure_solution 'SHELXS-97 (Sheldrick, 1990)'
_diffrn_ambient_temperature 293(2)
_diffrn_measured_fraction_theta_full 0.997
_diffrn_measured_fraction_theta_max 0.997
_diffrn_radiation_monochromator graphite
_diffrn_radiation_source 'fine-focus sealed tube'
_diffrn_radiation_type MoK\a
_diffrn_radiation_wavelength 0.71073
_diffrn_reflns_av_R_equivalents 0.0263
_diffrn_reflns_av_sigmaI/netI 0.0200
_diffrn_reflns_limit_h_max 19
_diffrn_reflns_limit_h_min -19
_diffrn_reflns_limit_k_max 17
_diffrn_reflns_limit_k_min -17
_diffrn_reflns_limit_l_max 22
_diffrn_reflns_limit_l_min -22
_diffrn_reflns_number 36471
_diffrn_reflns_theta_full 27.10
_diffrn_reflns_theta_max 27.10
_diffrn_reflns_theta_min 1.44
_exptl_absorpt_coefficient_mu 4.301
_exptl_absorpt_correction_T_max 0.5647
_exptl_absorpt_correction_T_min 0.4250
_exptl_absorpt_correction_type empirical
_exptl_crystal_colour pale-yellow
_exptl_crystal_density_diffrn 1.785
_exptl_crystal_density_method 'not measured'
_exptl_crystal_description prism
_exptl_crystal_F_000 1736
_exptl_crystal_size_max 0.24
_exptl_crystal_size_mid 0.21
_exptl_crystal_size_min 0.15
_refine_diff_density_max 1.553
_refine_diff_density_min -1.552
_refine_diff_density_rms 0.109
_refine_ls_extinction_method none
_refine_ls_goodness_of_fit_ref 1.038
_refine_ls_hydrogen_treatment constr
_refine_ls_matrix_type full
_refine_ls_number_parameters 423
_refine_ls_number_reflns 7315
_refine_ls_number_restraints 188
_refine_ls_restrained_S_all 1.049
_refine_ls_R_factor_all 0.0423
_refine_ls_R_factor_gt 0.0335
_refine_ls_shift/su_max 0.002
_refine_ls_shift/su_mean 0.000
_refine_ls_structure_factor_coef Fsqd
_refine_ls_weighting_details 'calc w=1/[\s^2^(Fo^2^)+(0.0578P)^2^+6.3113P] where P=(Fo^2^+2Fc^2^)/3'
_refine_ls_weighting_scheme calc
_refine_ls_wR_factor_gt 0.0927
_refine_ls_wR_factor_ref 0.1004
_reflns_number_gt 6128
_reflns_number_total 7315
_reflns_threshold_expression >2sigma(I)
_cod_data_source_file ic801157k_si_002_1.cif
_cod_data_source_block IrPyTzMe
_cod_depositor_comments
;
The following automatic conversions were performed:
'_symmetry_cell_setting' value 'Monoclinic' changed to 'monoclinic'
according to '/home/saulius/struct/CIF-dictionaries/cif_core.dic'
dictionary named 'cif_core.dic' version 2.4.1 from 2010-06-29.

Automatic conversion script
Id: cif_fix_enum 1527 2010-12-29 10:47:43Z saulius 
;
_cod_database_code 4306317

loop_
_symmetry_equiv_pos_as_xyz
'x, y, z'
'-x, y+1/2, -z+1/2'
'-x, -y, -z'
'x, -y-1/2, z-1/2'

loop_
_atom_site_label
_atom_site_type_symbol
_atom_site_fract_x
_atom_site_fract_y
_atom_site_fract_z
_atom_site_U_iso_or_equiv
_atom_site_adp_type
_atom_site_occupancy
_atom_site_symmetry_multiplicity
_atom_site_calc_flag
_atom_site_refinement_flags
_atom_site_disorder_assembly
_atom_site_disorder_group
Ir1 Ir 0.286318(12) 0.664194(12) 0.139400(9) 0.03811(8) Uani 1 1 d . . .
N1 N 0.1779(3) 0.7741(3) 0.1232(2) 0.0447(9) Uani 1 1 d U . .
N2 N 0.1415(4) 0.8277(3) 0.1685(3) 0.0550(11) Uani 1 1 d U . .
N3 N 0.0754(4) 0.8819(4) 0.1172(3) 0.0599(11) Uani 1 1 d U . .
C29 C 0.0173(7) 0.9514(6) 0.1444(5) 0.096(3) Uani 1 1 d . . .
H29A H 0.0220 0.9343 0.1986 0.144 Uiso 1 1 calc R . .
H29B H -0.0476 0.9468 0.1084 0.144 Uiso 1 1 calc R . .
H29C H 0.0396 1.0186 0.1438 0.144 Uiso 1 1 calc R . .
N4 N 0.0634(4) 0.8685(4) 0.0390(3) 0.0568(11) Uani 1 1 d U . .
C1 C 0.1307(4) 0.8005(4) 0.0459(3) 0.0433(10) Uani 1 1 d U . .
C2 C 0.1566(3) 0.7564(3) -0.0191(3) 0.0398(9) Uani 1 1 d U . .
C3 C 0.1137(4) 0.7814(4) -0.1003(3) 0.0482(11) Uani 1 1 d U . .
H3 H 0.0653 0.8287 -0.1167 0.058 Uiso 1 1 calc R . .
C4 C 0.1438(4) 0.7352(4) -0.1559(3) 0.0530(12) Uani 1 1 d U . .
H4 H 0.1165 0.7511 -0.2109 0.064 Uiso 1 1 calc R . .
C5 C 0.2144(4) 0.6654(4) -0.1302(3) 0.0536(13) Uani 1 1 d U . .
H5 H 0.2353 0.6331 -0.1675 0.064 Uiso 1 1 calc R . .
C6 C 0.2545(4) 0.6434(4) -0.0479(3) 0.0493(11) Uani 1 1 d U . .
H6 H 0.3019 0.5951 -0.0308 0.059 Uiso 1 1 calc R . .
N5 N 0.2273(3) 0.6894(3) 0.0082(2) 0.0392(8) Uani 1 1 d . . .
N6 N 0.3913(4) 0.7653(4) 0.1497(3) 0.0608(13) Uani 1 1 d . . .
C7 C 0.3859(6) 0.8643(6) 0.1633(4) 0.086(2) Uani 1 1 d U . .
H7 H 0.3304 0.8900 0.1670 0.104 Uiso 1 1 calc R . .
C8 C 0.4599(7) 0.9278(7) 0.1717(5) 0.108(3) Uani 1 1 d U . .
H8 H 0.4554 0.9958 0.1810 0.130 Uiso 1 1 calc R . .
C9 C 0.5403(8) 0.8887(9) 0.1660(6) 0.119(3) Uani 1 1 d U . .
H9 H 0.5912 0.9306 0.1711 0.143 Uiso 1 1 calc R . .
C10 C 0.5475(6) 0.7883(8) 0.1528(5) 0.107(3) Uani 1 1 d U . .
H10 H 0.6029 0.7626 0.1490 0.128 Uiso 1 1 calc R . .
C11 C 0.4712(4) 0.7245(7) 0.1451(4) 0.0780(18) Uani 1 1 d U . .
C12 C 0.4691(4) 0.6180(6) 0.1342(4) 0.0695(15) Uani 1 1 d U . .
C13 C 0.5427(5) 0.5612(8) 0.1233(5) 0.094(2) Uani 1 1 d U . .
H13 H 0.5986 0.5922 0.1256 0.113 Uiso 1 1 calc R . .
C14 C 0.5309(6) 0.4604(8) 0.1092(5) 0.100(2) Uani 1 1 d U . .
H14 H 0.5791 0.4236 0.1013 0.121 Uiso 1 1 calc R . .
C15 C 0.4502(6) 0.4125(7) 0.1067(5) 0.091(2) Uani 1 1 d U . .
H15 H 0.4435 0.3440 0.0968 0.109 Uiso 1 1 calc R . .
C16 C 0.3783(4) 0.4664(5) 0.1188(4) 0.0670(15) Uani 1 1 d U . .
H16 H 0.3240 0.4331 0.1179 0.080 Uiso 1 1 calc R . .
C17 C 0.3853(4) 0.5693(5) 0.1324(3) 0.0520(12) Uani 1 1 d U . .
N7 N 0.1953(3) 0.5514(3) 0.1411(2) 0.0416(8) Uani 1 1 d . . .
C18 C 0.1374(4) 0.5026(4) 0.0750(3) 0.0548(12) Uani 1 1 d U . .
H18 H 0.1327 0.5251 0.0237 0.066 Uiso 1 1 calc R . .
C19 C 0.0849(4) 0.4210(5) 0.0804(4) 0.0702(15) Uani 1 1 d U . .
H19 H 0.0455 0.3882 0.0340 0.084 Uiso 1 1 calc R . .
C20 C 0.0925(5) 0.3894(5) 0.1570(5) 0.0766(17) Uani 1 1 d U . .
H20 H 0.0580 0.3340 0.1624 0.092 Uiso 1 1 calc R . .
C21 C 0.1490(4) 0.4373(5) 0.2240(4) 0.0645(14) Uani 1 1 d U . .
H21 H 0.1525 0.4157 0.2753 0.077 Uiso 1 1 calc R . .
C22 C 0.2026(3) 0.5196(4) 0.2168(3) 0.0471(10) Uani 1 1 d U . .
C23 C 0.2715(4) 0.5728(4) 0.2829(3) 0.0473(10) Uani 1 1 d U . .
C24 C 0.2873(5) 0.5541(5) 0.3649(3) 0.0607(13) Uani 1 1 d U . .
H24 H 0.2492 0.5084 0.3788 0.073 Uiso 1 1 calc R . .
C25 C 0.3584(5) 0.6028(5) 0.4250(3) 0.0716(16) Uani 1 1 d U . .
H25 H 0.3689 0.5905 0.4796 0.086 Uiso 1 1 calc R . .
C26 C 0.4139(6) 0.6700(5) 0.4033(4) 0.0745(17) Uani 1 1 d U . .
H26 H 0.4632 0.7019 0.4440 0.089 Uiso 1 1 calc R . .
C27 C 0.3984(5) 0.6916(5) 0.3228(3) 0.0626(14) Uani 1 1 d U . .
H27 H 0.4369 0.7378 0.3101 0.075 Uiso 1 1 calc R . .
C28 C 0.3252(4) 0.6444(4) 0.2602(3) 0.0465(10) Uani 1 1 d U . .
P1 P 0.1239(2) 0.34529(16) 0.85170(15) 0.0958(7) Uani 1 1 d . . .
F1 F 0.1921(9) 0.3640(9) 0.9404(5) 0.231(5) Uani 1 1 d . . .
F2 F 0.0562(11) 0.3046(10) 0.8898(8) 0.290(7) Uani 1 1 d . . .
F3 F 0.0878(7) 0.4490(6) 0.8584(7) 0.217(4) Uani 1 1 d . . .
F4 F 0.0595(8) 0.3301(9) 0.7666(5) 0.262(6) Uani 1 1 d . . .
F5 F 0.1877(9) 0.3975(13) 0.8171(8) 0.280(6) Uani 1 1 d . . .
F6 F 0.1608(18) 0.2470(8) 0.8498(8) 0.387(11) Uani 1 1 d . . .
C30 C 0.2216(14) 0.1815(11) 0.0646(10) 0.141(7) Uiso 0.615(8) 1 d PDU A 1
H30A H 0.1616 0.2084 0.0634 0.169 Uiso 0.615(8) 1 calc PR A 1
H30B H 0.2403 0.2177 0.0249 0.169 Uiso 0.615(8) 1 calc PR A 1
Cl1 Cl 0.3074(7) 0.1975(8) 0.1616(7) 0.217(4) Uiso 0.615(8) 1 d PD A 1
Cl2 Cl 0.2089(4) 0.0560(5) 0.0398(4) 0.151(3) Uiso 0.615(8) 1 d PD A 1
C30' C 0.328(2) 0.180(3) 0.1289(19) 0.165(10) Uiso 0.385(8) 1 d PDU A 2
H30C H 0.3321 0.2521 0.1231 0.198 Uiso 0.385(8) 1 calc PR A 2
H30D H 0.3859 0.1557 0.1697 0.198 Uiso 0.385(8) 1 calc PR A 2
Cl1' Cl 0.2249(13) 0.1460(13) 0.1527(12) 0.258(9) Uiso 0.385(8) 1 d PD A 2
Cl2' Cl 0.3019(14) 0.1178(16) 0.0352(12) 0.282(9) Uiso 0.385(8) 1 d PD A 2

loop_
_atom_site_aniso_label
_atom_site_aniso_U_11
_atom_site_aniso_U_22
_atom_site_aniso_U_33
_atom_site_aniso_U_23
_atom_site_aniso_U_13
_atom_site_aniso_U_12
Ir1 0.04288(11) 0.04128(11) 0.02867(10) 0.00271(6) 0.01103(7) -0.00173(7)
N1 0.065(2) 0.0389(19) 0.0340(18) 0.0038(15) 0.0222(18) 0.0069(18)
N2 0.082(3) 0.051(2) 0.037(2) 0.0020(17) 0.027(2) 0.011(2)
N3 0.086(3) 0.057(3) 0.045(2) 0.0028(19) 0.033(2) 0.022(2)
C29 0.137(7) 0.092(5) 0.075(4) 0.009(4) 0.058(5) 0.058(5)
N4 0.077(3) 0.058(2) 0.038(2) 0.0041(19) 0.024(2) 0.018(2)
C1 0.057(3) 0.042(2) 0.034(2) 0.0065(18) 0.020(2) 0.007(2)
C2 0.050(2) 0.039(2) 0.033(2) 0.0004(17) 0.0171(18) -0.0036(18)
C3 0.057(3) 0.050(3) 0.033(2) 0.0035(19) 0.0100(19) 0.004(2)
C4 0.063(3) 0.063(3) 0.029(2) 0.000(2) 0.012(2) 0.003(2)
C5 0.060(3) 0.070(3) 0.034(2) -0.006(2) 0.021(2) 0.002(2)
C6 0.053(3) 0.061(3) 0.037(2) -0.001(2) 0.020(2) 0.008(2)
N5 0.045(2) 0.0437(19) 0.0308(17) 0.0007(15) 0.0156(16) -0.0015(16)
N6 0.065(3) 0.073(3) 0.035(2) 0.007(2) 0.006(2) -0.025(2)
C7 0.122(6) 0.070(4) 0.051(3) 0.005(3) 0.012(3) -0.048(4)
C8 0.130(6) 0.104(5) 0.070(4) 0.007(4) 0.010(4) -0.065(5)
C9 0.112(5) 0.141(6) 0.084(4) 0.022(5) 0.011(4) -0.073(5)
C10 0.081(4) 0.144(6) 0.083(4) 0.023(4) 0.016(4) -0.051(4)
C11 0.053(3) 0.125(5) 0.048(3) 0.019(3) 0.007(2) -0.030(3)
C12 0.045(3) 0.114(4) 0.048(3) 0.015(3) 0.016(2) 0.003(3)
C13 0.053(3) 0.152(6) 0.083(4) 0.020(4) 0.033(3) 0.013(4)
C14 0.073(4) 0.150(6) 0.085(4) 0.011(4) 0.036(3) 0.045(4)
C15 0.083(4) 0.112(5) 0.075(4) 0.002(4) 0.026(3) 0.044(4)
C16 0.061(3) 0.080(4) 0.057(3) 0.005(3) 0.018(3) 0.025(3)
C17 0.045(2) 0.075(3) 0.034(2) 0.009(2) 0.0108(19) 0.014(2)
N7 0.0403(19) 0.043(2) 0.042(2) 0.0044(16) 0.0153(16) 0.0036(16)
C18 0.049(3) 0.054(3) 0.054(3) 0.003(2) 0.010(2) -0.006(2)
C19 0.060(3) 0.061(3) 0.080(4) -0.001(3) 0.014(3) -0.017(3)
C20 0.067(3) 0.067(4) 0.093(4) 0.016(3) 0.026(3) -0.024(3)
C21 0.061(3) 0.071(3) 0.069(3) 0.018(3) 0.034(3) -0.004(3)
C22 0.046(2) 0.048(3) 0.052(2) 0.012(2) 0.024(2) 0.0084(19)
C23 0.056(3) 0.049(2) 0.040(2) 0.0094(19) 0.022(2) 0.013(2)
C24 0.080(3) 0.064(3) 0.046(3) 0.016(2) 0.032(2) 0.015(3)
C25 0.095(4) 0.081(4) 0.037(2) 0.011(3) 0.021(3) 0.015(3)
C26 0.091(4) 0.082(4) 0.038(3) 0.001(3) 0.007(3) 0.000(3)
C27 0.074(3) 0.066(3) 0.038(2) 0.003(2) 0.008(2) -0.009(3)
C28 0.055(3) 0.050(2) 0.033(2) 0.0047(18) 0.014(2) 0.008(2)
P1 0.127(2) 0.0755(13) 0.0747(13) -0.0127(10) 0.0243(13) -0.0030(12)
F1 0.262(11) 0.264(10) 0.109(6) -0.035(6) -0.004(6) 0.025(9)
F2 0.376(18) 0.298(13) 0.238(12) -0.039(10) 0.161(13) -0.202(13)
F3 0.239(10) 0.131(6) 0.292(12) 0.012(7) 0.108(9) 0.042(6)
F4 0.224(10) 0.372(17) 0.107(6) -0.028(7) -0.041(6) -0.105(10)
F5 0.230(11) 0.42(2) 0.240(12) -0.022(14) 0.148(10) -0.078(13)
F6 0.81(3) 0.149(8) 0.243(14) -0.007(7) 0.236(19) 0.181(14)

loop_
_atom_type_symbol
_atom_type_description
_atom_type_scat_dispersion_real
_atom_type_scat_dispersion_imag
_atom_type_scat_source
C C 0.0033 0.0016 'International Tables Vol C Tables 4.2.6.8 and 6.1.1.4'
H H 0.0000 0.0000 'International Tables Vol C Tables 4.2.6.8 and 6.1.1.4'
N N 0.0061 0.0033 'International Tables Vol C Tables 4.2.6.8 and 6.1.1.4'
F F 0.0171 0.0103 'International Tables Vol C Tables 4.2.6.8 and 6.1.1.4'
Ir Ir -1.4442 7.9887 'International Tables Vol C Tables 4.2.6.8 and 6.1.1.4'
P P 0.1023 0.0942 'International Tables Vol C Tables 4.2.6.8 and 6.1.1.4'
Cl Cl 0.1484 0.1585 'International Tables Vol C Tables 4.2.6.8 and 6.1.1.4'

loop_
_geom_angle_atom_site_label_1
_geom_angle_atom_site_label_2
_geom_angle_atom_site_label_3
_geom_angle
_geom_angle_site_symmetry_1
_geom_angle_site_symmetry_3
_geom_angle_publ_flag
C17 Ir1 C28 92.4(2) . . ?
C17 Ir1 N6 81.3(3) . . ?
C28 Ir1 N6 94.02(19) . . ?
C17 Ir1 N7 93.2(2) . . ?
C28 Ir1 N7 80.24(19) . . ?
N6 Ir1 N7 171.97(17) . . ?
C17 Ir1 N1 168.73(17) . . ?
C28 Ir1 N1 98.62(17) . . ?
N6 Ir1 N1 95.3(2) . . ?
N7 Ir1 N1 91.16(16) . . ?
C17 Ir1 N5 93.62(17) . . ?
C28 Ir1 N5 173.20(17) . . ?
N6 Ir1 N5 90.08(15) . . ?
N7 Ir1 N5 96.18(15) . . ?
N1 Ir1 N5 75.57(14) . . ?
N2 N1 C1 106.5(4) . . ?
N2 N1 Ir1 138.7(3) . . ?
C1 N1 Ir1 114.8(3) . . ?
N3 N2 N1 105.3(4) . . ?
N2 N3 N4 115.3(4) . . ?
N2 N3 C29 121.7(5) . . ?
N4 N3 C29 123.0(5) . . ?
N3 C29 H29A 109.5 . . ?
N3 C29 H29B 109.5 . . ?
H29A C29 H29B 109.5 . . ?
N3 C29 H29C 109.5 . . ?
H29A C29 H29C 109.5 . . ?
H29B C29 H29C 109.5 . . ?
N3 N4 C1 100.4(4) . . ?
N1 C1 N4 112.5(4) . . ?
N1 C1 C2 119.7(4) . . ?
N4 C1 C2 127.9(4) . . ?
N5 C2 C3 123.3(4) . . ?
N5 C2 C1 113.1(4) . . ?
C3 C2 C1 123.6(4) . . ?
C4 C3 C2 118.5(5) . . ?
C4 C3 H3 120.8 . . ?
C2 C3 H3 120.8 . . ?
C5 C4 C3 119.6(5) . . ?
C5 C4 H4 120.2 . . ?
C3 C4 H4 120.2 . . ?
C4 C5 C6 119.1(5) . . ?
C4 C5 H5 120.4 . . ?
C6 C5 H5 120.4 . . ?
N5 C6 C5 122.4(5) . . ?
N5 C6 H6 118.8 . . ?
C5 C6 H6 118.8 . . ?
C2 N5 C6 117.1(4) . . ?
C2 N5 Ir1 116.8(3) . . ?
C6 N5 Ir1 126.1(3) . . ?
C7 N6 C11 121.1(6) . . ?
C7 N6 Ir1 124.6(5) . . ?
C11 N6 Ir1 114.2(5) . . ?
N6 C7 C8 121.7(9) . . ?
N6 C7 H7 119.2 . . ?
C8 C7 H7 119.2 . . ?
C9 C8 C7 118.2(10) . . ?
C9 C8 H8 120.9 . . ?
C7 C8 H8 120.9 . . ?
C8 C9 C10 121.0(8) . . ?
C8 C9 H9 119.5 . . ?
C10 C9 H9 119.5 . . ?
C9 C10 C11 119.9(10) . . ?
C9 C10 H10 120.1 . . ?
C11 C10 H10 120.1 . . ?
N6 C11 C10 118.1(9) . . ?
N6 C11 C12 115.4(5) . . ?
C10 C11 C12 126.4(8) . . ?
C13 C12 C17 119.5(7) . . ?
C13 C12 C11 124.7(7) . . ?
C17 C12 C11 115.8(6) . . ?
C14 C13 C12 119.6(8) . . ?
C14 C13 H13 120.2 . . ?
C12 C13 H13 120.2 . . ?
C15 C14 C13 121.6(7) . . ?
C15 C14 H14 119.2 . . ?
C13 C14 H14 119.2 . . ?
C14 C15 C16 119.6(9) . . ?
C14 C15 H15 120.2 . . ?
C16 C15 H15 120.2 . . ?
C15 C16 C17 121.7(7) . . ?
C15 C16 H16 119.2 . . ?
C17 C16 H16 119.2 . . ?
C16 C17 C12 118.0(6) . . ?
C16 C17 Ir1 128.6(4) . . ?
C12 C17 Ir1 113.1(5) . . ?
C18 N7 C22 119.5(4) . . ?
C18 N7 Ir1 125.1(3) . . ?
C22 N7 Ir1 115.1(3) . . ?
N7 C18 C19 122.5(5) . . ?
N7 C18 H18 118.8 . . ?
C19 C18 H18 118.8 . . ?
C18 C19 C20 117.7(6) . . ?
C18 C19 H19 121.2 . . ?
C20 C19 H19 121.2 . . ?
C21 C20 C19 121.1(6) . . ?
C21 C20 H20 119.5 . . ?
C19 C20 H20 119.5 . . ?
C20 C21 C22 120.0(6) . . ?
C20 C21 H21 120.0 . . ?
C22 C21 H21 120.0 . . ?
N7 C22 C21 119.2(5) . . ?
N7 C22 C23 114.6(4) . . ?
C21 C22 C23 126.1(5) . . ?
C24 C23 C28 121.0(5) . . ?
C24 C23 C22 123.4(5) . . ?
C28 C23 C22 115.6(4) . . ?
C25 C24 C23 120.4(6) . . ?
C25 C24 H24 119.8 . . ?
C23 C24 H24 119.8 . . ?
C24 C25 C26 119.0(5) . . ?
C24 C25 H25 120.5 . . ?
C26 C25 H25 120.5 . . ?
C25 C26 C27 121.7(6) . . ?
C25 C26 H26 119.1 . . ?
C27 C26 H26 119.1 . . ?
C26 C27 C28 120.6(6) . . ?
C26 C27 H27 119.7 . . ?
C28 C27 H27 119.7 . . ?
C27 C28 C23 117.2(5) . . ?
C27 C28 Ir1 128.5(4) . . ?
C23 C28 Ir1 114.3(4) . . ?
F6 P1 F4 88.4(8) . . ?
F6 P1 F5 96.0(10) . . ?
F4 P1 F5 86.4(7) . . ?
F6 P1 F3 177.1(8) . . ?
F4 P1 F3 94.5(7) . . ?
F5 P1 F3 84.7(8) . . ?
F6 P1 F2 90.7(10) . . ?
F4 P1 F2 95.4(7) . . ?
F5 P1 F2 173.1(9) . . ?
F3 P1 F2 88.5(7) . . ?
F6 P1 F1 92.7(8) . . ?
F4 P1 F1 178.5(7) . . ?
F5 P1 F1 92.4(7) . . ?
F3 P1 F1 84.4(6) . . ?
F2 P1 F1 85.6(7) . . ?
Cl2 C30 Cl1 110.0(9) . . ?
Cl2 C30 H30A 109.7 . . ?
Cl1 C30 H30A 109.7 . . ?
Cl2 C30 H30B 109.7 . . ?
Cl1 C30 H30B 109.7 . . ?
H30A C30 H30B 108.2 . . ?
Cl2' C30' Cl1' 100.2(14) . . ?
Cl2' C30' H30C 111.7 . . ?
Cl1' C30' H30C 111.7 . . ?
Cl2' C30' H30D 111.7 . . ?
Cl1' C30' H30D 111.7 . . ?
H30C C30' H30D 109.5 . . ?

loop_
_geom_bond_atom_site_label_1
_geom_bond_atom_site_label_2
_geom_bond_distance
_geom_bond_site_symmetry_2
_geom_bond_publ_flag
Ir1 C17 1.999(5) . ?
Ir1 C28 2.008(5) . ?
Ir1 N6 2.042(5) . ?
Ir1 N7 2.048(4) . ?
Ir1 N1 2.143(4) . ?
Ir1 N5 2.182(4) . ?
N1 N2 1.329(6) . ?
N1 C1 1.337(6) . ?
N2 N3 1.301(7) . ?
N3 N4 1.333(6) . ?
N3 C29 1.471(7) . ?
C29 H29A 0.9600 . ?
C29 H29B 0.9600 . ?
C29 H29C 0.9600 . ?
N4 C1 1.337(7) . ?
C1 C2 1.460(6) . ?
C2 N5 1.344(6) . ?
C2 C3 1.381(6) . ?
C3 C4 1.367(7) . ?
C3 H3 0.9300 . ?
C4 C5 1.366(7) . ?
C4 H4 0.9300 . ?
C5 C6 1.385(7) . ?
C5 H5 0.9300 . ?
C6 N5 1.347(6) . ?
C6 H6 0.9300 . ?
N6 C7 1.351(9) . ?
N6 C11 1.355(9) . ?
C7 C8 1.370(10) . ?
C7 H7 0.9300 . ?
C8 C9 1.359(15) . ?
C8 H8 0.9300 . ?
C9 C10 1.372(17) . ?
C9 H9 0.9300 . ?
C10 C11 1.400(9) . ?
C10 H10 0.9300 . ?
C11 C12 1.435(12) . ?
C12 C13 1.415(10) . ?
C12 C17 1.415(8) . ?
C13 C14 1.369(13) . ?
C13 H13 0.9300 . ?
C14 C15 1.365(12) . ?
C14 H14 0.9300 . ?
C15 C16 1.383(9) . ?
C15 H15 0.9300 . ?
C16 C17 1.392(9) . ?
C16 H16 0.9300 . ?
N7 C18 1.347(6) . ?
N7 C22 1.364(6) . ?
C18 C19 1.372(8) . ?
C18 H18 0.9300 . ?
C19 C20 1.376(9) . ?
C19 H19 0.9300 . ?
C20 C21 1.344(9) . ?
C20 H20 0.9300 . ?
C21 C22 1.398(7) . ?
C21 H21 0.9300 . ?
C22 C23 1.441(7) . ?
C23 C24 1.398(7) . ?
C23 C28 1.403(7) . ?
C24 C25 1.371(9) . ?
C24 H24 0.9300 . ?
C25 C26 1.373(10) . ?
C25 H25 0.9300 . ?
C26 C27 1.381(8) . ?
C26 H26 0.9300 . ?
C27 C28 1.400(8) . ?
C27 H27 0.9300 . ?
P1 F6 1.432(10) . ?
P1 F4 1.479(8) . ?
P1 F5 1.487(11) . ?
P1 F3 1.508(8) . ?
P1 F2 1.512(10) . ?
P1 F1 1.551(9) . ?
C30 Cl2 1.726(12) . ?
C30 Cl1 1.747(13) . ?
C30 H30A 0.9700 . ?
C30 H30B 0.9700 . ?
C30' Cl2' 1.761(15) . ?
C30' Cl1' 1.809(15) . ?
C30' H30C 0.9700 . ?
C30' H30D 0.9700 . ?

loop_
_geom_torsion_atom_site_label_1
_geom_torsion_atom_site_label_2
_geom_torsion_atom_site_label_3
_geom_torsion_atom_site_label_4
_geom_torsion
_geom_torsion_site_symmetry_1
_geom_torsion_site_symmetry_2
_geom_torsion_site_symmetry_3
_geom_torsion_site_symmetry_4
_geom_torsion_publ_flag
C17 Ir1 N1 N2 -161.7(9) . . . . ?
C28 Ir1 N1 N2 5.0(6) . . . . ?
N6 Ir1 N1 N2 -89.9(5) . . . . ?
N7 Ir1 N1 N2 85.3(5) . . . . ?
N5 Ir1 N1 N2 -178.6(6) . . . . ?
C17 Ir1 N1 C1 17.6(12) . . . . ?
C28 Ir1 N1 C1 -175.6(4) . . . . ?
N6 Ir1 N1 C1 89.5(4) . . . . ?
N7 Ir1 N1 C1 -95.3(4) . . . . ?
N5 Ir1 N1 C1 0.8(3) . . . . ?
C1 N1 N2 N3 0.3(6) . . . . ?
Ir1 N1 N2 N3 179.7(4) . . . . ?
N1 N2 N3 N4 0.5(7) . . . . ?
N1 N2 N3 C29 179.4(6) . . . . ?
N2 N3 N4 C1 -1.1(7) . . . . ?
C29 N3 N4 C1 -179.9(6) . . . . ?
N2 N1 C1 N4 -1.0(6) . . . . ?
Ir1 N1 C1 N4 179.5(4) . . . . ?
N2 N1 C1 C2 178.1(4) . . . . ?
Ir1 N1 C1 C2 -1.4(6) . . . . ?
N3 N4 C1 N1 1.2(6) . . . . ?
N3 N4 C1 C2 -177.8(5) . . . . ?
N1 C1 C2 N5 1.4(7) . . . . ?
N4 C1 C2 N5 -179.6(5) . . . . ?
N1 C1 C2 C3 -178.0(5) . . . . ?
N4 C1 C2 C3 1.0(9) . . . . ?
N5 C2 C3 C4 0.7(8) . . . . ?
C1 C2 C3 C4 180.0(5) . . . . ?
C2 C3 C4 C5 0.5(8) . . . . ?
C3 C4 C5 C6 -0.4(8) . . . . ?
C4 C5 C6 N5 -0.9(8) . . . . ?
C3 C2 N5 C6 -2.0(7) . . . . ?
C1 C2 N5 C6 178.7(4) . . . . ?
C3 C2 N5 Ir1 178.7(4) . . . . ?
C1 C2 N5 Ir1 -0.7(5) . . . . ?
C5 C6 N5 C2 2.1(7) . . . . ?
C5 C6 N5 Ir1 -178.7(4) . . . . ?
C17 Ir1 N5 C2 -176.8(4) . . . . ?
C28 Ir1 N5 C2 31.7(16) . . . . ?
N6 Ir1 N5 C2 -95.4(4) . . . . ?
N7 Ir1 N5 C2 89.6(3) . . . . ?
N1 Ir1 N5 C2 0.0(3) . . . . ?
C17 Ir1 N5 C6 4.0(4) . . . . ?
C28 Ir1 N5 C6 -147.6(14) . . . . ?
N6 Ir1 N5 C6 85.3(4) . . . . ?
N7 Ir1 N5 C6 -89.7(4) . . . . ?
N1 Ir1 N5 C6 -179.3(4) . . . . ?
C17 Ir1 N6 C7 -175.8(5) . . . . ?
C28 Ir1 N6 C7 -84.1(5) . . . . ?
N7 Ir1 N6 C7 -128.1(12) . . . . ?
N1 Ir1 N6 C7 15.0(4) . . . . ?
N5 Ir1 N6 C7 90.5(4) . . . . ?
C17 Ir1 N6 C11 1.6(4) . . . . ?
C28 Ir1 N6 C11 93.4(4) . . . . ?
N7 Ir1 N6 C11 49.4(14) . . . . ?
N1 Ir1 N6 C11 -167.5(4) . . . . ?
N5 Ir1 N6 C11 -92.0(4) . . . . ?
C11 N6 C7 C8 1.0(9) . . . . ?
Ir1 N6 C7 C8 178.3(5) . . . . ?
N6 C7 C8 C9 0.0(11) . . . . ?
C7 C8 C9 C10 -0.5(13) . . . . ?
C8 C9 C10 C11 0.0(13) . . . . ?
C7 N6 C11 C10 -1.5(8) . . . . ?
Ir1 N6 C11 C10 -179.1(5) . . . . ?
C7 N6 C11 C12 177.3(5) . . . . ?
Ir1 N6 C11 C12 -0.3(6) . . . . ?
C9 C10 C11 N6 1.0(10) . . . . ?
C9 C10 C11 C12 -177.6(7) . . . . ?
N6 C11 C12 C13 176.3(6) . . . . ?
C10 C11 C12 C13 -5.1(10) . . . . ?
N6 C11 C12 C17 -2.0(7) . . . . ?
C10 C11 C12 C17 176.7(6) . . . . ?
C17 C12 C13 C14 1.5(10) . . . . ?
C11 C12 C13 C14 -176.7(7) . . . . ?
C12 C13 C14 C15 -1.0(13) . . . . ?
C13 C14 C15 C16 -0.3(12) . . . . ?
C14 C15 C16 C17 1.1(10) . . . . ?
C15 C16 C17 C12 -0.5(9) . . . . ?
C15 C16 C17 Ir1 172.8(5) . . . . ?
C13 C12 C17 C16 -0.8(8) . . . . ?
C11 C12 C17 C16 177.6(5) . . . . ?
C13 C12 C17 Ir1 -175.1(5) . . . . ?
C11 C12 C17 Ir1 3.3(6) . . . . ?
C28 Ir1 C17 C16 90.1(5) . . . . ?
N6 Ir1 C17 C16 -176.2(5) . . . . ?
N7 Ir1 C17 C16 9.7(5) . . . . ?
N1 Ir1 C17 C16 -103.0(11) . . . . ?
N5 Ir1 C17 C16 -86.7(5) . . . . ?
C28 Ir1 C17 C12 -96.3(4) . . . . ?
N6 Ir1 C17 C12 -2.6(4) . . . . ?
N7 Ir1 C17 C12 -176.7(4) . . . . ?
N1 Ir1 C17 C12 70.6(11) . . . . ?
N5 Ir1 C17 C12 86.9(4) . . . . ?
C17 Ir1 N7 C18 -81.3(4) . . . . ?
C28 Ir1 N7 C18 -173.2(4) . . . . ?
N6 Ir1 N7 C18 -128.5(13) . . . . ?
N1 Ir1 N7 C18 88.3(4) . . . . ?
N5 Ir1 N7 C18 12.7(4) . . . . ?
C17 Ir1 N7 C22 92.5(3) . . . . ?
C28 Ir1 N7 C22 0.7(3) . . . . ?
N6 Ir1 N7 C22 45.4(14) . . . . ?
N1 Ir1 N7 C22 -97.9(3) . . . . ?
N5 Ir1 N7 C22 -173.5(3) . . . . ?
C22 N7 C18 C19 -0.3(8) . . . . ?
Ir1 N7 C18 C19 173.3(5) . . . . ?
N7 C18 C19 C20 0.3(9) . . . . ?
C18 C19 C20 C21 0.4(11) . . . . ?
C19 C20 C21 C22 -1.2(11) . . . . ?
C18 N7 C22 C21 -0.5(7) . . . . ?
Ir1 N7 C22 C21 -174.7(4) . . . . ?
C18 N7 C22 C23 175.8(4) . . . . ?
Ir1 N7 C22 C23 1.6(5) . . . . ?
C20 C21 C22 N7 1.2(8) . . . . ?
C20 C21 C22 C23 -174.7(6) . . . . ?
N7 C22 C23 C24 177.6(5) . . . . ?
C21 C22 C23 C24 -6.4(8) . . . . ?
N7 C22 C23 C28 -4.1(6) . . . . ?
C21 C22 C23 C28 171.9(5) . . . . ?
C28 C23 C24 C25 -2.7(8) . . . . ?
C22 C23 C24 C25 175.6(5) . . . . ?
C23 C24 C25 C26 0.0(9) . . . . ?
C24 C25 C26 C27 1.6(11) . . . . ?
C25 C26 C27 C28 -0.5(11) . . . . ?
C26 C27 C28 C23 -2.2(9) . . . . ?
C26 C27 C28 Ir1 178.7(5) . . . . ?
C24 C23 C28 C27 3.7(8) . . . . ?
C22 C23 C28 C27 -174.6(5) . . . . ?
C24 C23 C28 Ir1 -177.0(4) . . . . ?
C22 C23 C28 Ir1 4.6(6) . . . . ?
C17 Ir1 C28 C27 83.4(5) . . . . ?
N6 Ir1 C28 C27 2.0(6) . . . . ?
N7 Ir1 C28 C27 176.3(5) . . . . ?
N1 Ir1 C28 C27 -94.0(5) . . . . ?
N5 Ir1 C28 C27 -125.0(14) . . . . ?
C17 Ir1 C28 C23 -95.7(4) . . . . ?
N6 Ir1 C28 C23 -177.2(4) . . . . ?
N7 Ir1 C28 C23 -2.9(4) . . . . ?
N1 Ir1 C28 C23 86.8(4) . . . . ?
N5 Ir1 C28 C23 55.8(16) . . . . ?
